data_7206156
loop_
_publ_author_name
'Vrdoljak, Vi\<snja'
'Prugove\<cki, Biserka'
'Matkovi\'c-\<Calogovi\'c, Dubravka'
'Pisk, Jana'

_publ_section_title
;
 Hybrid organic--inorganic compounds based on the Lindqvist
 polyoxomolybdate and dioxomolybdenum(vi) complexes
;
_journal_issue 13
_journal_name_full CrystEngComm
_journal_page_first 4382
_journal_paper_doi 10.1039/c0ce00927j
_journal_volume 13
_journal_year 2011
_chemical_formula_moiety '2(C16 H16 Mo N3 O5), Mo6 O19, C3 H6 O'
_chemical_formula_sum 'C35 H38 Mo8 N6 O30'
_chemical_formula_weight 1790.23
_chemical_name_common
;
bis (acetone cis-dioxo(2-oxobenzaldehyde
isonicotinylhydrazonato-O, N, O) molybdenum(VI)) hexamolybdate acetone
solvate (1/1)
;
_chemical_name_systematic
;
bis (acetone cis-dioxo(2-oxobenzaldehyde isonicotinylhydrazonato-
O, N, O) molybdenum(VI)) hexamolybdate acetone solvate (1/1)
;
_space_group_IT_number 2
_symmetry_cell_setting triclinic
_symmetry_space_group_name_Hall '-P 1'
_symmetry_space_group_name_H-M 'P -1'
_atom_sites_solution_hydrogens geom
_atom_sites_solution_primary direct
_atom_sites_solution_secondary difmap
_audit_creation_method SHELXL-97
_cell_angle_alpha 92.916(2)
_cell_angle_beta 95.266(2)
_cell_angle_gamma 114.822(3)
_cell_formula_units_Z 1
_cell_length_a 10.5322(3)
_cell_length_b 11.4529(3)
_cell_length_c 11.6939(3)
_cell_measurement_temperature 150(2)
_cell_measurement_theta_max 25
_cell_measurement_theta_min 15
_cell_volume 1268.60(7)
_computing_cell_refinement 'CrysAlis RED (Oxford Diffraction,2003)'
_computing_data_collection 'CrysAlis CCD (Oxford Diffraction,2003)'
_computing_data_reduction 'CrysAlis RED (Oxford Diffraction,2003)'
_computing_molecular_graphics 'PLATON98 (Spek, 1990)'
_computing_publication_material 'SHELXL97 (Sheldrick, 1997)'
_computing_structure_refinement 'SHELXL-97 (Sheldrick, 1997)'
_computing_structure_solution 'SHELXS-97 (Sheldrick, 1990)'
_diffrn_ambient_temperature 150(2)
_diffrn_measured_fraction_theta_full 0.955
_diffrn_measured_fraction_theta_max 0.955
_diffrn_measurement_device_type 'Xcalibur CCD'
_diffrn_measurement_method CCD
_diffrn_radiation_monochromator graphite
_diffrn_radiation_source 'fine-focus sealed tube'
_diffrn_radiation_type MoK\a
_diffrn_radiation_wavelength 0.71073
_diffrn_reflns_av_R_equivalents 0.0165
_diffrn_reflns_av_sigmaI/netI 0.0199
_diffrn_reflns_limit_h_max 13
_diffrn_reflns_limit_h_min -13
_diffrn_reflns_limit_k_max 14
_diffrn_reflns_limit_k_min -14
_diffrn_reflns_limit_l_max 14
_diffrn_reflns_limit_l_min -15
_diffrn_reflns_number 16488
_diffrn_reflns_theta_full 27.49
_diffrn_reflns_theta_max 27.49
_diffrn_reflns_theta_min 4.15
_exptl_absorpt_coefficient_mu 2.010
_exptl_absorpt_correction_T_max 1.0000
_exptl_absorpt_correction_T_min 0.86584
_exptl_absorpt_correction_type multi-scan
_exptl_crystal_colour yellow
_exptl_crystal_density_diffrn 2.321
_exptl_crystal_density_method 'not measured'
_exptl_crystal_description plate
_exptl_crystal_F_000 855
_exptl_crystal_size_max 0.48
_exptl_crystal_size_mid 0.26
_exptl_crystal_size_min 0.24
_refine_diff_density_max 0.367
_refine_diff_density_min -0.506
_refine_diff_density_rms 0.083
_refine_ls_extinction_method none
_refine_ls_goodness_of_fit_ref 0.943
_refine_ls_hydrogen_treatment constr
_refine_ls_matrix_type full
_refine_ls_number_parameters 378
_refine_ls_number_reflns 5570
_refine_ls_number_restraints 20
_refine_ls_restrained_S_all 0.942
_refine_ls_R_factor_all 0.0202
_refine_ls_R_factor_gt 0.0158
_refine_ls_shift/su_max 0.002
_refine_ls_shift/su_mean 0.000
_refine_ls_structure_factor_coef Fsqd
_refine_ls_weighting_details 'calc w=1/[\s^2^(Fo^2^)+(0.0339P)^2^+0.0000P] where P=(Fo^2^+2Fc^2^)/3'
_refine_ls_weighting_scheme calc
_refine_ls_wR_factor_gt 0.0394
_refine_ls_wR_factor_ref 0.0401
_reflns_number_gt 4859
_reflns_number_total 5570
_reflns_threshold_expression >2sigma(I)
_cod_data_source_file c0ce00927j.txt
_cod_data_source_block 1b
_cod_original_cell_volume 1268.60(6)
_cod_original_sg_symbol_H-M P-1
_cod_database_code 7206156

loop_
_symmetry_equiv_pos_as_xyz
'x, y, z'
'-x, -y, -z'

loop_
_atom_site_label
_atom_site_type_symbol
_atom_site_fract_x
_atom_site_fract_y
_atom_site_fract_z
_atom_site_U_iso_or_equiv
_atom_site_adp_type
_atom_site_occupancy
_atom_site_symmetry_multiplicity
_atom_site_calc_flag
_atom_site_refinement_flags
_atom_site_disorder_assembly
_atom_site_disorder_group
Mo1 Mo 0.756549(16) 0.480215(15) 0.210072(13) 0.01133(4) Uani 1 1 d . . .
Mo2 Mo 0.056154(17) 0.825252(15) 0.504983(14) 0.01276(4) Uani 1 1 d . . .
Mo3 Mo -0.165951(17) 0.895785(16) 0.340441(14) 0.01513(4) Uani 1 1 d . . .
Mo4 Mo 0.170821(17) 1.094244(16) 0.379077(14) 0.01489(4) Uani 1 1 d . . .
O1 O 0.59909(13) 0.49448(13) 0.28668(11) 0.0154(3) Uani 1 1 d . . .
O2 O 0.81554(13) 0.37872(13) 0.10884(11) 0.0157(3) Uani 1 1 d . . .
O3 O 0.87876(13) 0.51021(13) 0.32766(11) 0.0156(3) Uani 1 1 d . . .
O4 O 0.80817(14) 0.61579(13) 0.14192(12) 0.0193(3) Uani 1 1 d . . .
O5 O 0.64826(14) 0.28187(13) 0.29720(11) 0.0180(3) Uani 1 1 d . . .
O6 O -0.08602(14) 0.77737(13) 0.37362(12) 0.0180(3) Uani 1 1 d . . .
O7 O 0.0000 1.0000 0.5000 0.0107(4) Uani 1 2 d S . .
O8 O -0.27485(13) 0.84522(13) 0.46047(12) 0.0187(3) Uani 1 1 d . . .
O9 O -0.10419(14) 0.77980(13) 0.59526(12) 0.0196(3) Uani 1 1 d . . .
O10 O 0.09340(14) 0.69566(13) 0.51126(12) 0.0181(3) Uani 1 1 d . . .
O11 O 0.18801(13) 0.93367(13) 0.41544(11) 0.0156(3) Uani 1 1 d . . .
O12 O -0.28146(15) 0.82585(14) 0.22119(12) 0.0248(3) Uani 1 1 d . . .
O13 O 0.16613(13) 0.93559(13) 0.64059(11) 0.0160(3) Uani 1 1 d . . .
O14 O 0.01513(14) 0.99209(14) 0.27506(11) 0.0194(3) Uani 1 1 d . . .
O15 O 0.30129(15) 1.16244(15) 0.29743(13) 0.0248(3) Uani 1 1 d . . .
N1 N 0.55766(15) 0.37985(15) 0.08843(13) 0.0123(3) Uani 1 1 d . . .
N2 N 0.43915(16) 0.38913(15) 0.12428(13) 0.0145(3) Uani 1 1 d . . .
N3 N 0.15287(17) 0.50515(16) 0.37711(14) 0.0176(3) Uani 1 1 d . . .
H3 H 0.0858 0.5183 0.4072 0.021 Uiso 1 1 calc R . .
C1 C 0.47279(19) 0.44937(18) 0.22677(16) 0.0129(4) Uani 1 1 d . . .
C2 C 0.36044(19) 0.46843(18) 0.28169(16) 0.0136(4) Uani 1 1 d . . .
C3 C 0.3894(2) 0.53797(19) 0.38933(16) 0.0167(4) Uani 1 1 d . . .
H31 H 0.4820 0.5734 0.4298 0.020 Uiso 1 1 calc R . .
C4 C 0.2820(2) 0.55495(19) 0.43673(17) 0.0176(4) Uani 1 1 d . . .
H4 H 0.2995 0.6013 0.5105 0.021 Uiso 1 1 calc R . .
C5 C 0.1209(2) 0.43642(19) 0.27404(17) 0.0182(4) Uani 1 1 d . . .
H5 H 0.0272 0.4017 0.2357 0.022 Uiso 1 1 calc R . .
C6 C 0.2237(2) 0.41630(19) 0.22386(17) 0.0165(4) Uani 1 1 d . . .
H6 H 0.2021 0.3676 0.1508 0.020 Uiso 1 1 calc R . .
C7 C 0.54112(19) 0.32702(18) -0.01529(16) 0.0140(4) Uani 1 1 d . . .
H7 H 0.4519 0.2993 -0.0602 0.017 Uiso 1 1 calc R . .
C8 C 0.65131(19) 0.30792(17) -0.06632(16) 0.0132(4) Uani 1 1 d . . .
C9 C 0.7841(2) 0.33704(18) -0.00448(16) 0.0141(4) Uani 1 1 d . . .
C10 C 0.8863(2) 0.3166(2) -0.06001(17) 0.0193(4) Uani 1 1 d . . .
H10 H 0.9764 0.3377 -0.0189 0.023 Uiso 1 1 calc R . .
C11 C 0.8567(2) 0.26573(19) -0.17452(17) 0.0204(4) Uani 1 1 d . . .
H11 H 0.9262 0.2510 -0.2112 0.024 Uiso 1 1 calc R . .
C12 C 0.7251(2) 0.23603(18) -0.23618(17) 0.0179(4) Uani 1 1 d . . .
H12 H 0.7050 0.2014 -0.3147 0.021 Uiso 1 1 calc R . .
C13 C 0.6250(2) 0.25716(18) -0.18245(16) 0.0151(4) Uani 1 1 d . . .
H13 H 0.5358 0.2370 -0.2248 0.018 Uiso 1 1 calc R . .
C14 C 0.5974(2) 0.1636(2) 0.28422(18) 0.0192(4) Uani 1 1 d . . .
C15 C 0.5443(2) 0.0876(2) 0.38346(19) 0.0239(5) Uani 1 1 d . . .
H15A H 0.4435 0.0312 0.3645 0.036 Uiso 1 1 calc R . .
H15B H 0.5589 0.1469 0.4519 0.036 Uiso 1 1 calc R . .
H15C H 0.5958 0.0348 0.3991 0.036 Uiso 1 1 calc R . .
C16 C 0.5857(3) 0.0902(2) 0.1723(2) 0.0374(6) Uani 1 1 d . . .
H16A H 0.6284 0.1508 0.1157 0.056 Uiso 1 1 calc R . .
H16B H 0.4860 0.0366 0.1444 0.056 Uiso 1 1 calc R . .
H16C H 0.6349 0.0347 0.1828 0.056 Uiso 1 1 calc R . .
O16 O 0.9768(5) 0.1536(4) 0.0854(4) 0.0848(18) Uani 0.50 1 d PD A -1
C17 C 0.9820(6) 0.0609(6) 0.0398(5) 0.060(2) Uani 0.50 1 d PDU A -1
C18 C 0.8540(10) -0.0576(9) -0.0038(13) 0.085(4) Uani 0.50 1 d PDU A -1
H18A H 0.7701 -0.0447 0.0097 0.128 Uiso 0.50 1 calc PR A -1
H18B H 0.8544 -0.1303 0.0368 0.128 Uiso 0.50 1 calc PR A -1
H18C H 0.8526 -0.0765 -0.0867 0.128 Uiso 0.50 1 calc PR A -1
C19 C 1.1172(9) 0.0544(12) 0.0260(14) 0.092(5) Uani 0.50 1 d PD A -1
H19A H 1.1956 0.1366 0.0576 0.138 Uiso 0.50 1 calc PR A -1
H19B H 1.1226 0.0383 -0.0562 0.138 Uiso 0.50 1 calc PR A -1
H19C H 1.1229 -0.0159 0.0673 0.138 Uiso 0.50 1 calc PR A -1

loop_
_atom_site_aniso_label
_atom_site_aniso_U_11
_atom_site_aniso_U_22
_atom_site_aniso_U_33
_atom_site_aniso_U_23
_atom_site_aniso_U_13
_atom_site_aniso_U_12
Mo1 0.00882(8) 0.01367(8) 0.01138(8) -0.00185(6) 0.00100(6) 0.00506(6)
Mo2 0.01284(8) 0.01301(8) 0.01496(8) -0.00038(6) 0.00146(6) 0.00822(6)
Mo3 0.01364(8) 0.01851(9) 0.01311(8) -0.00519(6) -0.00422(6) 0.00865(7)
Mo4 0.01300(8) 0.01869(9) 0.01662(9) 0.00445(7) 0.00611(7) 0.00916(7)
O1 0.0114(6) 0.0208(7) 0.0149(7) -0.0024(5) 0.0014(5) 0.0082(6)
O2 0.0126(6) 0.0217(7) 0.0137(7) -0.0036(5) 0.0003(5) 0.0091(6)
O3 0.0129(6) 0.0167(7) 0.0170(7) -0.0033(5) -0.0003(5) 0.0069(5)
O4 0.0178(7) 0.0196(7) 0.0207(7) 0.0023(6) 0.0038(6) 0.0078(6)
O5 0.0168(7) 0.0166(7) 0.0189(7) 0.0031(6) 0.0022(6) 0.0055(6)
O6 0.0172(7) 0.0166(7) 0.0201(7) -0.0065(6) -0.0029(6) 0.0091(6)
O7 0.0101(8) 0.0132(9) 0.0096(8) -0.0015(7) -0.0005(7) 0.0063(7)
O8 0.0109(6) 0.0204(7) 0.0223(7) -0.0032(6) -0.0001(6) 0.0055(6)
O9 0.0188(7) 0.0185(7) 0.0260(8) 0.0074(6) 0.0093(6) 0.0105(6)
O10 0.0183(7) 0.0178(7) 0.0215(7) -0.0011(6) 0.0001(6) 0.0116(6)
O11 0.0151(7) 0.0202(7) 0.0154(7) -0.0003(5) 0.0036(5) 0.0112(6)
O12 0.0221(8) 0.0326(9) 0.0201(8) -0.0117(6) -0.0094(6) 0.0162(7)
O13 0.0148(7) 0.0223(7) 0.0140(7) -0.0010(5) -0.0015(5) 0.0121(6)
O14 0.0202(7) 0.0309(8) 0.0119(7) 0.0005(6) 0.0024(6) 0.0158(6)
O15 0.0211(8) 0.0317(8) 0.0294(8) 0.0135(7) 0.0128(6) 0.0158(7)
N1 0.0090(7) 0.0159(8) 0.0138(8) 0.0011(6) 0.0031(6) 0.0067(6)
N2 0.0114(7) 0.0210(9) 0.0142(8) 0.0007(7) 0.0034(6) 0.0096(7)
N3 0.0187(8) 0.0192(8) 0.0224(9) 0.0063(7) 0.0107(7) 0.0133(7)
C1 0.0116(9) 0.0139(9) 0.0152(9) 0.0032(7) 0.0029(7) 0.0070(7)
C2 0.0152(9) 0.0151(9) 0.0145(9) 0.0048(7) 0.0044(7) 0.0095(8)
C3 0.0189(10) 0.0218(10) 0.0135(9) 0.0025(8) 0.0021(8) 0.0126(9)
C4 0.0242(10) 0.0198(10) 0.0136(9) 0.0039(8) 0.0071(8) 0.0130(9)
C5 0.0141(9) 0.0198(10) 0.0227(10) 0.0033(8) 0.0028(8) 0.0088(8)
C6 0.0162(9) 0.0191(10) 0.0160(9) 0.0008(8) 0.0025(8) 0.0093(8)
C7 0.0125(9) 0.0149(9) 0.0135(9) 0.0007(7) 0.0007(7) 0.0050(8)
C8 0.0140(9) 0.0113(9) 0.0140(9) 0.0016(7) 0.0046(7) 0.0043(7)
C9 0.0148(9) 0.0130(9) 0.0136(9) -0.0014(7) 0.0036(7) 0.0049(7)
C10 0.0137(9) 0.0244(11) 0.0198(10) -0.0032(8) 0.0029(8) 0.0085(8)
C11 0.0189(10) 0.0209(10) 0.0219(11) -0.0019(8) 0.0097(8) 0.0082(8)
C12 0.0212(10) 0.0149(9) 0.0146(9) -0.0019(7) 0.0057(8) 0.0046(8)
C13 0.0141(9) 0.0142(9) 0.0146(9) 0.0005(7) 0.0016(7) 0.0038(8)
C14 0.0147(10) 0.0209(10) 0.0226(10) 0.0048(8) -0.0012(8) 0.0087(8)
C15 0.0186(10) 0.0245(11) 0.0294(12) 0.0098(9) 0.0044(9) 0.0087(9)
C16 0.0597(17) 0.0212(12) 0.0259(12) 0.0007(9) -0.0010(12) 0.0136(12)
O16 0.115(4) 0.044(3) 0.074(3) 0.012(3) -0.042(3) 0.023(3)
C17 0.086(5) 0.037(3) 0.027(3) 0.015(3) -0.011(3) -0.001(3)
C18 0.089(7) 0.079(7) 0.018(6) 0.000(4) 0.006(5) -0.031(5)
C19 0.121(10) 0.087(8) 0.023(7) 0.013(4) 0.027(5) -0.004(7)

loop_
_atom_type_symbol
_atom_type_description
_atom_type_scat_dispersion_real
_atom_type_scat_dispersion_imag
_atom_type_scat_source
C C 0.0033 0.0016 'International Tables Vol C Tables 4.2.6.8 and 6.1.1.4'
H H 0.0000 0.0000 'International Tables Vol C Tables 4.2.6.8 and 6.1.1.4'
N N 0.0061 0.0033 'International Tables Vol C Tables 4.2.6.8 and 6.1.1.4'
O O 0.0106 0.0060 'International Tables Vol C Tables 4.2.6.8 and 6.1.1.4'
Mo Mo -1.6832 0.6857 'International Tables Vol C Tables 4.2.6.8 and 6.1.1.4'

loop_
_geom_angle_atom_site_label_1
_geom_angle_atom_site_label_2
_geom_angle_atom_site_label_3
_geom_angle
_geom_angle_site_symmetry_1
_geom_angle_site_symmetry_3
_geom_angle_publ_flag
O4 Mo1 O3 107.15(6) . . ?
O4 Mo1 O2 99.05(6) . . ?
O3 Mo1 O2 99.15(6) . . ?
O4 Mo1 O1 99.29(6) . . ?
O3 Mo1 O1 100.36(6) . . ?
O2 Mo1 O1 147.85(5) . . ?
O4 Mo1 N1 92.72(6) . . ?
O3 Mo1 N1 159.81(6) . . ?
O2 Mo1 N1 80.73(5) . . ?
O1 Mo1 N1 72.24(5) . . ?
O4 Mo1 O5 171.58(6) . . ?
O3 Mo1 O5 80.06(5) . . ?
O2 Mo1 O5 83.78(5) . . ?
O1 Mo1 O5 74.76(5) . . ?
N1 Mo1 O5 79.86(5) . . ?
O10 Mo2 O11 104.05(6) . . ?
O10 Mo2 O13 103.21(6) . . ?
O11 Mo2 O13 89.15(6) . . ?
O10 Mo2 O6 103.82(6) . . ?
O11 Mo2 O6 88.92(6) . . ?
O13 Mo2 O6 152.55(6) . . ?
O10 Mo2 O9 102.55(6) . . ?
O11 Mo2 O9 153.39(6) . . ?
O13 Mo2 O9 85.19(6) . . ?
O6 Mo2 O9 84.37(6) . . ?
O10 Mo2 O7 178.28(5) . . ?
O11 Mo2 O7 77.67(4) . . ?
O13 Mo2 O7 76.64(4) . . ?
O6 Mo2 O7 76.20(4) . . ?
O9 Mo2 O7 75.73(4) . . ?
O12 Mo3 O8 103.99(7) . . ?
O12 Mo3 O6 104.76(6) . . ?
O8 Mo3 O6 90.70(6) . . ?
O12 Mo3 O13 102.40(6) . 2_576 ?
O8 Mo3 O13 89.73(6) . 2_576 ?
O6 Mo3 O13 151.88(6) . 2_576 ?
O12 Mo3 O14 102.45(7) . . ?
O8 Mo3 O14 153.53(6) . . ?
O6 Mo3 O14 83.62(6) . . ?
O13 Mo3 O14 83.56(6) 2_576 . ?
O12 Mo3 O7 177.28(6) . . ?
O8 Mo3 O7 78.43(4) . . ?
O6 Mo3 O7 76.32(4) . . ?
O13 Mo3 O7 76.23(4) 2_576 . ?
O14 Mo3 O7 75.11(4) . . ?
O15 Mo4 O14 104.77(7) . . ?
O15 Mo4 O9 104.11(7) . 2_576 ?
O14 Mo4 O9 92.98(6) . 2_576 ?
O15 Mo4 O11 102.74(6) . . ?
O14 Mo4 O11 87.56(6) . . ?
O9 Mo4 O11 152.05(6) 2_576 . ?
O15 Mo4 O8 101.68(7) . 2_576 ?
O14 Mo4 O8 152.99(6) . 2_576 ?
O9 Mo4 O8 85.78(6) 2_576 2_576 ?
O11 Mo4 O8 81.35(6) . 2_576 ?
O15 Mo4 O7 176.76(5) . . ?
O14 Mo4 O7 77.96(4) . . ?
O9 Mo4 O7 77.32(4) 2_576 . ?
O11 Mo4 O7 75.48(4) . . ?
O8 Mo4 O7 75.45(4) 2_576 . ?
C1 O1 Mo1 118.21(11) . . ?
C9 O2 Mo1 134.08(12) . . ?
C14 O5 Mo1 146.76(13) . . ?
Mo3 O6 Mo2 117.44(7) . . ?
Mo2 O7 Mo2 180.0 . 2_576 ?
Mo2 O7 Mo3 89.983(6) . 2_576 ?
Mo2 O7 Mo3 90.017(6) 2_576 2_576 ?
Mo2 O7 Mo3 90.017(6) . . ?
Mo2 O7 Mo3 89.983(6) 2_576 . ?
Mo3 O7 Mo3 180.0 2_576 . ?
Mo2 O7 Mo4 90.160(6) . . ?
Mo2 O7 Mo4 89.840(6) 2_576 . ?
Mo3 O7 Mo4 89.967(7) 2_576 . ?
Mo3 O7 Mo4 90.033(7) . . ?
Mo2 O7 Mo4 89.840(6) . 2_576 ?
Mo2 O7 Mo4 90.160(6) 2_576 2_576 ?
Mo3 O7 Mo4 90.033(7) 2_576 2_576 ?
Mo3 O7 Mo4 89.967(7) . 2_576 ?
Mo4 O7 Mo4 180.0 . 2_576 ?
Mo3 O8 Mo4 116.01(6) . 2_576 ?
Mo4 O9 Mo2 116.82(7) 2_576 . ?
Mo2 O11 Mo4 116.50(6) . . ?
Mo2 O13 Mo3 116.55(6) . 2_576 ?
Mo4 O14 Mo3 116.79(7) . . ?
C7 N1 N2 115.57(15) . . ?
C7 N1 Mo1 128.58(12) . . ?
N2 N1 Mo1 115.37(11) . . ?
C1 N2 N1 108.81(15) . . ?
C5 N3 C4 123.23(17) . . ?
N2 C1 O1 125.06(17) . . ?
N2 C1 C2 117.46(16) . . ?
O1 C1 C2 117.47(16) . . ?
C3 C2 C6 119.57(17) . . ?
C3 C2 C1 121.13(17) . . ?
C6 C2 C1 119.30(17) . . ?
C4 C3 C2 119.26(18) . . ?
N3 C4 C3 119.08(18) . . ?
N3 C5 C6 119.79(18) . . ?
C5 C6 C2 119.05(18) . . ?
N1 C7 C8 123.27(17) . . ?
C13 C8 C9 118.54(17) . . ?
C13 C8 C7 118.63(17) . . ?
C9 C8 C7 122.84(17) . . ?
O2 C9 C10 117.75(17) . . ?
O2 C9 C8 122.55(16) . . ?
C10 C9 C8 119.63(17) . . ?
C11 C10 C9 120.43(18) . . ?
C10 C11 C12 120.24(18) . . ?
C13 C12 C11 119.56(18) . . ?
C12 C13 C8 121.60(18) . . ?
O5 C14 C16 122.64(19) . . ?
O5 C14 C15 119.90(19) . . ?
C16 C14 C15 117.46(19) . . ?
O16 C17 C18 122.4(5) . . ?
O16 C17 C19 122.3(5) . . ?
C18 C17 C19 115.3(8) . . ?

loop_
_geom_bond_atom_site_label_1
_geom_bond_atom_site_label_2
_geom_bond_distance
_geom_bond_site_symmetry_2
_geom_bond_publ_flag
Mo1 O4 1.6848(14) . ?
Mo1 O3 1.7092(13) . ?
Mo1 O2 1.9339(13) . ?
Mo1 O1 2.0161(12) . ?
Mo1 N1 2.2355(15) . ?
Mo1 O5 2.4027(13) . ?
Mo2 O10 1.6902(13) . ?
Mo2 O11 1.8757(13) . ?
Mo2 O13 1.9191(13) . ?
Mo2 O6 1.9249(13) . ?
Mo2 O9 1.9704(13) . ?
Mo2 O7 2.31474(17) . ?
Mo3 O12 1.6802(14) . ?
Mo3 O8 1.8551(14) . ?
Mo3 O6 1.9107(13) . ?
Mo3 O13 1.9336(13) 2_576 ?
Mo3 O14 2.0064(14) . ?
Mo3 O7 2.32040(18) . ?
Mo4 O15 1.6809(14) . ?
Mo4 O14 1.8481(14) . ?
Mo4 O9 1.8730(13) 2_576 ?
Mo4 O11 1.9850(13) . ?
Mo4 O8 2.0135(14) 2_576 ?
Mo4 O7 2.32235(17) . ?
O1 C1 1.320(2) . ?
O2 C9 1.348(2) . ?
O5 C14 1.225(2) . ?
O7 Mo2 2.31474(16) 2_576 ?
O7 Mo3 2.32040(18) 2_576 ?
O7 Mo4 2.32235(17) 2_576 ?
O8 Mo4 2.0135(14) 2_576 ?
O9 Mo4 1.8730(13) 2_576 ?
O13 Mo3 1.9336(13) 2_576 ?
N1 C7 1.291(2) . ?
N1 N2 1.396(2) . ?
N2 C1 1.293(2) . ?
N3 C5 1.339(3) . ?
N3 C4 1.339(3) . ?
C1 C2 1.484(2) . ?
C2 C3 1.391(3) . ?
C2 C6 1.395(3) . ?
C3 C4 1.384(3) . ?
C5 C6 1.372(3) . ?
C7 C8 1.441(2) . ?
C8 C13 1.405(3) . ?
C8 C9 1.410(3) . ?
C9 C10 1.400(3) . ?
C10 C11 1.386(3) . ?
C11 C12 1.398(3) . ?
C12 C13 1.373(3) . ?
C14 C16 1.486(3) . ?
C14 C15 1.493(3) . ?
O16 C17 1.188(6) . ?
C17 C18 1.479(5) . ?
C17 C19 1.479(5) . ?
